data_7003026
loop_
_publ_author_name
'Yuksel, Fatma'
'G\"um\"u\,s, G\"ulay'
'G\"urol, \.Ilke'
'Ahsen, Vefa'
'Chumakov, Yurii'
'Jeanneau, Erwann'
'Luneau, Dominique'

_publ_section_title
;
 Channel architecture via self assembly of oxamide oximes complexes
;
_journal_issue 2
_journal_name_full 'Dalton Transactions'
_journal_page_first 241
_journal_page_last 252
_journal_paper_doi 10.1039/b707930c
_journal_year 2008
_chemical_formula_moiety 'C18 H37 N4 O2 Pd0.50'
_chemical_formula_sum 'C18 H37 N4 O2 Pd0.5'
_chemical_formula_weight 394.72
_space_group_IT_number 88
_symmetry_cell_setting tetragonal
_symmetry_space_group_name_Hall '-I 4ad'
_symmetry_space_group_name_H-M 'I 41/a :2'
_atom_sites_solution_hydrogens geom
_atom_sites_solution_primary direct
_audit_creation_date 07-07-13
_audit_creation_method CRYSTALS_ver_12.85
_cell_angle_alpha 90
_cell_angle_beta 90
_cell_angle_gamma 90
_cell_formula_units_Z 16
_cell_length_a 18.0572(4)
_cell_length_b 18.0572(4)
_cell_length_c 26.8507(8)
_cell_measurement_reflns_used 0
_cell_measurement_temperature 293
_cell_measurement_theta_max 0
_cell_measurement_theta_min 0
_cell_volume 8755.0(4)
_computing_cell_refinement 'USER DEFINED CELL REFINEMENT'
_computing_data_collection 'USER DEFINED DATA COLLECTION'
_computing_data_reduction 'USER DEFINED DATA REDUCTION'
_computing_molecular_graphics 'CAMERON (Watkin et al., 1996)'
_computing_publication_material 'CRYSTALS (Betteridge et al., 2003)'
_computing_structure_refinement 'CRYSTALS (Betteridge et al., 2003)'
_computing_structure_solution 'SHELXS 86 (Sheldrick, 1986)'
_diffrn_ambient_temperature 293
_diffrn_measured_fraction_theta_full 0.996
_diffrn_measured_fraction_theta_max 0.993
_diffrn_measurement_device_type Unknown
_diffrn_measurement_method \w/2\q
_diffrn_radiation_monochromator graphite
_diffrn_radiation_type 'Mo K\a'
_diffrn_radiation_wavelength 0.71073
_diffrn_reflns_av_R_equivalents 0.031
_diffrn_reflns_limit_h_max 23
_diffrn_reflns_limit_h_min -23
_diffrn_reflns_limit_k_max 16
_diffrn_reflns_limit_k_min -16
_diffrn_reflns_limit_l_max 34
_diffrn_reflns_limit_l_min -27
_diffrn_reflns_number 7561
_diffrn_reflns_theta_full 26.931
_diffrn_reflns_theta_max 27.481
_diffrn_reflns_theta_min 1.359
_diffrn_standards_number 0
_exptl_absorpt_coefficient_mu 0.467
_exptl_absorpt_correction_T_max 1.0000
_exptl_absorpt_correction_T_min 1.0000
_exptl_absorpt_correction_type none
_exptl_crystal_colour yellow
_exptl_crystal_density_diffrn 1.198
_exptl_crystal_density_method 'not measured'
_exptl_crystal_description block
_exptl_crystal_F_000 3392
_exptl_crystal_size_max 0.2
_exptl_crystal_size_mid 0.2
_exptl_crystal_size_min 0.2
_refine_diff_density_max 1.82
_refine_diff_density_min -0.45
_refine_ls_extinction_method None
_refine_ls_goodness_of_fit_ref 1.1553
_refine_ls_hydrogen_treatment constr
_refine_ls_matrix_type full
_refine_ls_number_parameters 223
_refine_ls_number_reflns 3016
_refine_ls_number_restraints 2
_refine_ls_R_factor_all 0.1173
_refine_ls_R_factor_gt 0.0642
_refine_ls_shift/su_max 0.000119
_refine_ls_structure_factor_coef F
_refine_ls_weighting_details
;
Method, part 1, Chebychev polynomial, (Watkin, 1994, Prince, 1982)
[weight] = 1.0/[A~0~*T~0~(x)+A~1~*T~1~(x) ... +A~n-1~]*T~n-1~(x)]
where A~i~ are the Chebychev coefficients listed below and x= Fcalc/Fmax
Method = Robust Weighting (Prince, 1982)
W = [weight] * [1-(deltaF/6*sigmaF)^2^]^2^
A~i~ are:
1.11 0.232 0.699
;
_refine_ls_weighting_scheme calc
_refine_ls_wR_factor_all 0.0879
_refine_ls_wR_factor_gt 0.0688
_refine_ls_wR_factor_ref 0.0688
_reflns_limit_h_max 16
_reflns_limit_h_min -16
_reflns_limit_k_max 23
_reflns_limit_k_min 0
_reflns_limit_l_max 34
_reflns_limit_l_min 0
_reflns_number_gt 3016
_reflns_number_total 4979
_reflns_threshold_expression I>2.0\s(I)
_oxford_diffrn_Wilson_B_factor 0.00
_oxford_diffrn_Wilson_scale 0.00
_oxford_refine_ls_r_factor_ref 0.0642
_oxford_refine_ls_scale 0.1176(3)
_oxford_reflns_number_all 4964
_oxford_reflns_threshold_expression_ref I>2.0\s(I)
_oxford_structure_analysis_title va402
_cod_data_source_file b707930c.txt
_cod_data_source_block VAC8Pd4
_cod_depositor_comments
;
The following automatic conversions were performed:
'_symmetry_cell_setting' value 'Tetragonal' changed to 'tetragonal'
according to '/home/saulius/struct/CIF-dictionaries/cif_core.dic'
dictionary named 'cif_core.dic' version 2.4.1 from 2010-06-29.

Automatic conversion script
Id: cif_fix_enum 1527 2010-12-29 10:47:43Z saulius 
;
_cod_original_sg_symbol_H-M 'I 41/a '
_cod_original_formula_sum 'C18 H37 N4 O2 Pd0.50'
_cod_database_code 7003026

loop_
_symmetry_equiv_pos_site_id
_symmetry_equiv_pos_as_xyz
1 x,y,z
2 3/4-y,1/4+x,1/4+z
3 1/2-x,-y,1/2+z
4 3/4+y,3/4-x,3/4+z
5 -x,-y,-z
6 1/4+y,3/4-x,3/4-z
7 1/2+x,y,1/2-z
8 1/4-y,1/4+x,1/4-z
9 1/2+x,1/2+y,1/2+z
10 1/4-y,3/4+x,3/4+z
11 -x,1/2-y,z
12 1/4+y,1/4-x,1/4+z
13 1/2-x,1/2-y,1/2-z
14 3/4+y,1/4-x,1/4-z
15 x,1/2+y,-z
16 3/4-y,3/4+x,3/4-z

loop_
_atom_site_label
_atom_site_type_symbol
_atom_site_fract_x
_atom_site_fract_y
_atom_site_fract_z
_atom_site_U_iso_or_equiv
_atom_site_occupancy
_atom_site_adp_type
_atom_site_refinement_flags_posn
_atom_site_refinement_flags_adp
_atom_site_refinement_flags_occupancy
_atom_site_disorder_assembly
_atom_site_disorder_group
_oxford_atom_site_special_shape
_atom_site_attached_hydrogens
Pd1 Pd 0.5000 0.5000 0.5000 0.0364 1.0000 Uani S . . . . . .
N1 N 0.5827(2) 0.5104(3) 0.45253(16) 0.0425 1.0000 Uani . . . . . . .
O1 O 0.6470(2) 0.5496(3) 0.46423(16) 0.0623 1.0000 Uani . . . . . . .
H4 H 0.6337 0.5693 0.4900 0.0929 1.0000 Uiso R . . . . . .
C1 C 0.5817(3) 0.4672(3) 0.41380(19) 0.0414 1.0000 Uani . . . . . . .
N3 N 0.6349(3) 0.4531(3) 0.38032(18) 0.0544 1.0000 Uani . . . . . . .
C11 C 0.7085(4) 0.4853(5) 0.3777(3) 0.0744 1.0000 Uani . . . . . . .
C12 C 0.7108(8) 0.5547(8) 0.3519(5) 0.1422 1.0000 Uani . . . . . . .
C13 C 0.6911(6) 0.5538(6) 0.2995(3) 0.1136 1.0000 Uani . . . . . . .
C14 C 0.7018(10) 0.6234(9) 0.2721(7) 0.1809 1.0000 Uani . . . . . . .
C15 C 0.6789(10) 0.6277(11) 0.2189(6) 0.1807 1.0000 Uani . . . . . . .
C16 C 0.6924(11) 0.6936(11) 0.1877(8) 0.2040 1.0000 Uani D . . . . . .
C17 C 0.6659(17) 0.7064(17) 0.1368(7) 0.2838 1.0000 Uani D . . . . . .
C18 C 0.6994(19) 0.7605(15) 0.1062(10) 0.3159 1.0000 Uani . . . . . . .
H18 H 0.6126 0.7135 0.1380 0.3160 1.0000 Uiso R . . . . . .
H19 H 0.6773 0.6600 0.1206 0.3160 1.0000 Uiso R . . . . . .
H20 H 0.6672 0.7339 0.2047 0.2460 1.0000 Uiso R . . . . . .
H21 H 0.7454 0.7024 0.1878 0.2459 1.0000 Uiso R . . . . . .
H22 H 0.7030 0.5866 0.2019 0.2111 1.0000 Uiso R . . . . . .
H23 H 0.6257 0.6195 0.2192 0.2110 1.0000 Uiso R . . . . . .
H24 H 0.7549 0.6333 0.2728 0.2231 1.0000 Uiso R . . . . . .
H25 H 0.6756 0.6620 0.2902 0.2232 1.0000 Uiso R . . . . . .
H26 H 0.6392 0.5404 0.2975 0.1379 1.0000 Uiso R . . . . . .
H27 H 0.7212 0.5157 0.2840 0.1382 1.0000 Uiso R . . . . . .
H28 H 0.7611 0.5741 0.3544 0.1692 1.0000 Uiso R . . . . . .
H29 H 0.6766 0.5883 0.3687 0.1692 1.0000 Uiso R . . . . . .
H30 H 0.7274 0.4925 0.4113 0.0882 1.0000 Uiso R . . . . . .
H31 H 0.7401 0.4514 0.3600 0.0880 1.0000 Uiso R . . . . . .
H32 H 0.6248 0.4205 0.3580 0.0648 1.0000 Uiso R . . . . . .
C2 C 0.5103(3) 0.4262(3) 0.40883(18) 0.0402 1.0000 Uani . . . . . . .
N2 N 0.4651(2) 0.4347(2) 0.44590(15) 0.0397 1.0000 Uani . . . . . . .
O2 O 0.40032(19) 0.4003(2) 0.44837(13) 0.0452 1.0000 Uani . . . . . . .
N4 N 0.4973(3) 0.3780(3) 0.36895(15) 0.0420 1.0000 Uani . . . . . . .
C21 C 0.4800(4) 0.4132(3) 0.32088(19) 0.0490 1.0000 Uani . . . . . . .
C22 C 0.4697(4) 0.3547(4) 0.28050(19) 0.0524 1.0000 Uani . . . . . . .
C23 C 0.4404(6) 0.3853(5) 0.2327(3) 0.0939 1.0000 Uani . . . . . . .
C24 C 0.4271(6) 0.3294(6) 0.1915(3) 0.1059 1.0000 Uani . . . . . . .
C25 C 0.3997(10) 0.3560(11) 0.1438(5) 0.1782 1.0000 Uani . . . . . . .
C26 C 0.3893(7) 0.2955(11) 0.1026(4) 0.1690 1.0000 Uani . . . . . . .
C27 C 0.3735(11) 0.3383(13) 0.0505(6) 0.2205 1.0000 Uani D . . . . . .
C28 C 0.3821(17) 0.2802(15) 0.0123(9) 0.3080 1.0000 Uani D . . . . . .
H45 H 0.3745 0.3109 -0.0223 0.4750 1.0000 Uiso R . . . . . .
H46 H 0.3403 0.2374 0.0181 0.4750 1.0000 Uiso R . . . . . .
H47 H 0.4384 0.2592 0.0168 0.4750 1.0000 Uiso R . . . . . .
H48 H 0.3233 0.3568 0.0497 0.2760 1.0000 Uiso R . . . . . .
H49 H 0.4079 0.3789 0.0460 0.2760 1.0000 Uiso R . . . . . .
H50 H 0.3483 0.2638 0.1111 0.2030 1.0000 Uiso R . . . . . .
H51 H 0.4338 0.2661 0.1005 0.2030 1.0000 Uiso R . . . . . .
H52 H 0.4343 0.3932 0.1315 0.2171 1.0000 Uiso R . . . . . .
H53 H 0.3516 0.3787 0.1497 0.2171 1.0000 Uiso R . . . . . .
H54 H 0.4750 0.3066 0.1851 0.1292 1.0000 Uiso R . . . . . .
H55 H 0.3922 0.2923 0.2040 0.1291 1.0000 Uiso R . . . . . .
H56 H 0.4756 0.4225 0.2196 0.1125 1.0000 Uiso R . . . . . .
H57 H 0.3932 0.4086 0.2396 0.1131 1.0000 Uiso R . . . . . .
H58 H 0.5171 0.3314 0.2740 0.0631 1.0000 Uiso R . . . . . .
H59 H 0.4352 0.3180 0.2930 0.0630 1.0000 Uiso R . . . . . .
H60 H 0.5198 0.4464 0.3121 0.0590 1.0000 Uiso R . . . . . .
H61 H 0.4348 0.4412 0.3243 0.0590 1.0000 Uiso R . . . . . .
H62 H 0.4986 0.3316 0.3725 0.0511 1.0000 Uiso R . . . . . .
H141 H 0.6650 0.7599 0.0743 0.4460 1.0000 Uiso R . . . . . .
H142 H 0.7552 0.7466 0.0976 0.4460 1.0000 Uiso R . . . . . .
H143 H 0.6953 0.8110 0.1261 0.4460 1.0000 Uiso R . . . . . .

loop_
_atom_site_aniso_label
_atom_site_aniso_U_11
_atom_site_aniso_U_22
_atom_site_aniso_U_33
_atom_site_aniso_U_23
_atom_site_aniso_U_13
_atom_site_aniso_U_12
Pd1 0.0312(3) 0.0486(4) 0.0294(2) -0.0171(2) -0.0008(2) -0.0003(3)
N1 0.033(2) 0.057(3) 0.038(2) -0.020(2) 0.0045(18) -0.008(2)
O1 0.046(2) 0.087(3) 0.053(2) -0.037(2) 0.0077(19) -0.020(2)
C1 0.040(3) 0.046(3) 0.037(3) -0.012(2) 0.000(2) -0.003(2)
N3 0.046(3) 0.070(3) 0.047(3) -0.026(2) 0.011(2) -0.007(2)
C11 0.056(4) 0.097(6) 0.070(5) -0.044(4) 0.019(3) -0.017(4)
C12 0.145(11) 0.153(12) 0.129(10) -0.037(9) 0.049(9) -0.057(9)
C13 0.135(9) 0.129(9) 0.077(6) -0.034(6) 0.036(6) -0.069(7)
C14 0.181(15) 0.165(14) 0.197(17) 0.077(13) -0.032(13) -0.059(11)
C15 0.194(16) 0.24(2) 0.110(10) -0.016(12) 0.015(11) -0.097(14)
C16 0.194(17) 0.194(17) 0.22(2) 0.106(17) -0.029(16) -0.034(14)
C17 0.36(4) 0.35(4) 0.137(16) -0.01(2) -0.04(2) -0.13(3)
C18 0.43(5) 0.27(3) 0.25(3) 0.10(2) 0.17(3) 0.08(3)
C2 0.039(3) 0.048(3) 0.034(2) -0.013(2) 0.003(2) 0.004(2)
N2 0.037(2) 0.051(3) 0.031(2) -0.0160(19) -0.0041(17) -0.0026(19)
O2 0.0343(19) 0.065(2) 0.0364(18) -0.0225(17) -0.0025(15) -0.0062(17)
N4 0.055(3) 0.042(2) 0.028(2) -0.0148(18) -0.0023(19) 0.006(2)
C21 0.064(4) 0.050(3) 0.033(3) -0.010(2) -0.002(2) 0.008(3)
C22 0.065(4) 0.062(4) 0.030(2) -0.014(2) 0.002(2) -0.002(3)
C23 0.126(7) 0.110(7) 0.046(4) -0.016(4) -0.032(4) 0.031(6)
C24 0.109(7) 0.148(9) 0.061(5) -0.021(5) -0.008(5) 0.013(7)
C25 0.190(14) 0.251(18) 0.093(8) -0.003(10) -0.066(9) -0.005(13)
C26 0.116(9) 0.31(2) 0.085(7) -0.069(11) -0.028(7) 0.046(11)
C27 0.179(16) 0.38(3) 0.106(10) -0.056(15) 0.013(11) -0.092(18)
C28 0.33(4) 0.38(4) 0.21(2) -0.06(3) 0.11(2) -0.01(3)

loop_
_atom_type_symbol
_atom_type_scat_dispersion_real
_atom_type_scat_dispersion_imag
_atom_type_scat_Cromer_Mann_a1
_atom_type_scat_Cromer_Mann_b1
_atom_type_scat_Cromer_Mann_a2
_atom_type_scat_Cromer_Mann_b2
_atom_type_scat_Cromer_Mann_a3
_atom_type_scat_Cromer_Mann_b3
_atom_type_scat_Cromer_Mann_a4
_atom_type_scat_Cromer_Mann_b4
_atom_type_scat_Cromer_Mann_c
_atom_type_scat_source
C 0.0033 0.0016 2.3100 20.8439 1.0200 10.2075 1.5886 0.5687 0.8650 51.6512 0.2156 'International Tables Vol C 4.2.6.8 and 6.1.1.4'
H 0.0000 0.0000 0.4930 10.5109 0.3229 26.1257 0.1402 3.1424 0.0408 57.7998 0.0030 'International Tables Vol C 4.2.6.8 and 6.1.1.4'
N 0.0061 0.0033 12.2126 0.0057 3.1322 9.8933 2.0125 28.9975 1.1663 0.5826 -11.5290 'International Tables Vol C 4.2.6.8 and 6.1.1.4'
O 0.0106 0.0060 3.0485 13.2771 2.2868 5.7011 1.5463 0.3239 0.8670 32.9089 0.2508 'International Tables Vol C 4.2.6.8 and 6.1.1.4'
Pd -0.9988 1.0072 19.3319 0.6987 15.5017 7.9893 5.2954 25.2052 0.6058 76.8986 5.2659 'International Tables Vol C 4.2.6.8 and 6.1.1.4'

loop_
_geom_angle_atom_site_label_1
_geom_angle_atom_site_label_2
_geom_angle_atom_site_label_3
_geom_angle
_geom_angle_site_symmetry_1
_geom_angle_site_symmetry_2
_geom_angle_site_symmetry_3
_geom_angle_publ_flag
N1 Pd1 N2 79.81(17) . . . yes
N1 Pd1 N1 180.00 . . 5_666 yes
N1 Pd1 N2 100.19(17) . . 5_666 yes
N1 Pd1 N2 100.19(17) 5_666 . . yes
N2 Pd1 N2 180.00 . . 5_666 yes
N1 Pd1 N2 79.81(17) 5_666 . 5_666 yes
N1 O1 H4 100.00 . . . no
Pd1 N1 C1 116.7(4) . . . yes
O1 N1 C1 119.7(4) . . . yes
Pd1 N1 O1 122.2(3) . . . yes
Pd1 N2 C2 115.8(3) . . . yes
O2 N2 C2 122.6(4) . . . yes
Pd1 N2 O2 121.6(3) . . . yes
C1 N3 C11 127.8(6) . . . yes
C2 N4 C21 116.0(5) . . . yes
C11 N3 H32 116.00 . . . no
C1 N3 H32 116.00 . . . no
C2 N4 H62 122.00 . . . no
C21 N4 H62 122.00 . . . no
N1 C1 N3 129.8(5) . . . yes
N3 C1 C2 117.7(5) . . . yes
N1 C1 C2 112.4(4) . . . yes
N2 C2 C1 114.6(4) . . . yes
N2 C2 N4 123.7(5) . . . yes
N4 C2 C1 121.4(5) . . . yes
N3 C11 C12 113.6(8) . . . yes
C11 C12 C13 116.9(11) . . . no
C12 C13 C14 116.3(11) . . . no
C13 C14 C15 119.2(14) . . . no
C14 C15 C16 122.7(16) . . . no
C15 C16 C17 127(2) . . . no
C16 C17 C18 121(2) . . . no
N4 C21 C22 110.5(5) . . . yes
C21 C22 C23 113.4(6) . . . no
C22 C23 C24 115.9(7) . . . no
C23 C24 C25 118.5(11) . . . no
C24 C25 C26 115.6(14) . . . no
C25 C26 C27 107.3(15) . . . no
C26 C27 C28 104.0(18) . . . no
N3 C11 H30 109.00 . . . no
N3 C11 H31 108.00 . . . no
C12 C11 H30 109.00 . . . no
C12 C11 H31 107.00 . . . no
H30 C11 H31 110.00 . . . no
C11 C12 H28 108.00 . . . no
C11 C12 H29 108.00 . . . no
C13 C12 H28 107.00 . . . no
C13 C12 H29 107.00 . . . no
H28 C12 H29 110.00 . . . no
C12 C13 H26 107.00 . . . no
C12 C13 H27 107.00 . . . no
C14 C13 H26 108.00 . . . no
C14 C13 H27 109.00 . . . no
H26 C13 H27 110.00 . . . no
C13 C14 H24 106.00 . . . no
C13 C14 H25 107.00 . . . no
C15 C14 H24 106.00 . . . no
C15 C14 H25 108.00 . . . no
H24 C14 H25 110.00 . . . no
C14 C15 H22 107.00 . . . no
C14 C15 H23 105.00 . . . no
C16 C15 H22 106.00 . . . no
C16 C15 H23 107.00 . . . no
H22 C15 H23 109.00 . . . no
C15 C16 H20 105.00 . . . no
C15 C16 H21 107.00 . . . no
C17 C16 H20 100.00 . . . no
C17 C16 H21 107.00 . . . no
H20 C16 H21 110.00 . . . no
C16 C17 H18 108.00 . . . no
C16 C17 H19 102.00 . . . no
C18 C17 H18 111.00 . . . no
C18 C17 H19 104.00 . . . no
H18 C17 H19 110.00 . . . no
C17 C18 H141 102.00 . . . no
C17 C18 H142 112.00 . . . no
C17 C18 H143 106.00 . . . no
H141 C18 H142 112.00 . . . no
H141 C18 H143 112.00 . . . no
H142 C18 H143 112.00 . . . no
N4 C21 H60 109.00 . . . no
N4 C21 H61 109.00 . . . no
C22 C21 H60 110.00 . . . no
C22 C21 H61 109.00 . . . no
H60 C21 H61 109.00 . . . no
C21 C22 H58 109.00 . . . no
C21 C22 H59 108.00 . . . no
C23 C22 H58 109.00 . . . no
C23 C22 H59 109.00 . . . no
H58 C22 H59 109.00 . . . no
C22 C23 H56 109.00 . . . no
C22 C23 H57 108.00 . . . no
C24 C23 H56 107.00 . . . no
C24 C23 H57 107.00 . . . no
H56 C23 H57 110.00 . . . no
C23 C24 H54 106.00 . . . no
C23 C24 H55 108.00 . . . no
C25 C24 H54 107.00 . . . no
C25 C24 H55 108.00 . . . no
H54 C24 H55 110.00 . . . no
C24 C25 H52 108.00 . . . no
C24 C25 H53 107.00 . . . no
C26 C25 H52 109.00 . . . no
C26 C25 H53 108.00 . . . no
H52 C25 H53 110.00 . . . no
C25 C26 H50 110.00 . . . no
C25 C26 H51 109.00 . . . no
C27 C26 H50 111.00 . . . no
C27 C26 H51 111.00 . . . no
H50 C26 H51 109.00 . . . no
C26 C27 H48 110.00 . . . no
C26 C27 H49 111.00 . . . no
C28 C27 H48 109.00 . . . no
C28 C27 H49 113.00 . . . no
H48 C27 H49 110.00 . . . no
C27 C28 H45 103.00 . . . no
C27 C28 H46 109.00 . . . no
C27 C28 H47 106.00 . . . no
H45 C28 H46 113.00 . . . no
H45 C28 H47 113.00 . . . no
H46 C28 H47 112.00 . . . no

loop_
_geom_bond_atom_site_label_1
_geom_bond_atom_site_label_2
_geom_bond_distance
_geom_bond_site_symmetry_1
_geom_bond_site_symmetry_2
_geom_bond_publ_flag
Pd1 N1 1.972(4) . . yes
Pd1 N2 1.974(4) . . yes
Pd1 N1 1.972(4) . 5_666 yes
Pd1 N2 1.974(4) . 5_666 yes
O1 N1 1.396(6) . . yes
O2 N2 1.326(5) . . yes
O1 H4 0.8100 . . no
N1 C1 1.300(7) . . yes
N2 C2 1.296(6) . . yes
N3 C1 1.340(7) . . yes
N3 C11 1.452(9) . . yes
N4 C2 1.400(7) . . yes
N4 C21 1.472(7) . . yes
N3 H32 0.8600 . . no
N4 H62 0.8400 . . no
C1 C2 1.493(8) . . no
C11 C12 1.433(17) . . no
C12 C13 1.451(16) . . no
C13 C14 1.47(2) . . no
C14 C15 1.49(2) . . no
C15 C16 1.48(3) . . no
C16 C17 1.47(3) . . no
C17 C18 1.41(4) . . no
C21 C22 1.525(8) . . no
C22 C23 1.494(10) . . no
C23 C24 1.517(13) . . no
C24 C25 1.455(17) . . no
C25 C26 1.57(2) . . no
C26 C27 1.62(2) . . no
C27 C28 1.48(3) . . no
C11 H30 0.9700 . . no
C11 H31 0.9600 . . no
C12 H28 0.9800 . . no
C12 H29 0.9800 . . no
C13 H26 0.9700 . . no
C13 H27 0.9700 . . no
C14 H24 0.9800 . . no
C14 H25 0.9700 . . no
C15 H22 0.9700 . . no
C15 H23 0.9700 . . no
C16 H20 0.9700 . . no
C16 H21 0.9700 . . no
C17 H18 0.9700 . . no
C17 H19 0.9700 . . no
C18 H141 1.0600 . . no
C18 H142 1.0600 . . no
C18 H143 1.0600 . . no
C21 H60 0.9700 . . no
C21 H61 0.9600 . . no
C22 H58 0.9700 . . no
C22 H59 0.9700 . . no
C23 H56 0.9900 . . no
C23 H57 0.9700 . . no
C24 H54 0.9700 . . no
C24 H55 0.9800 . . no
C25 H52 0.9800 . . no
C25 H53 0.9700 . . no
C26 H50 0.9600 . . no
C26 H51 0.9600 . . no
C27 H48 0.9700 . . no
C27 H49 0.9700 . . no
C28 H45 1.0900 . . no
C28 H46 1.0900 . . no
C28 H47 1.0900 . . no

loop_
_geom_contact_atom_site_label_1
_geom_contact_atom_site_label_2
_geom_contact_distance
_geom_contact_site_symmetry_1
_geom_contact_site_symmetry_2
_geom_contact_publ_flag
Pd1 C24 3.841(10) . 2_555 no
Pd1 C24 3.841(10) . 6_555 no
Pd1 H55 2.9500 . 2_555 no
Pd1 H55 2.9500 . 6_555 no
O1 N3 2.857(7) . . no
O1 C11 2.825(9) . . no
O1 C12 3.230(14) . . no
O1 N2 3.162(6) . 5_666 no
O1 O2 2.656(6) . 5_666 no
O2 C21 3.323(8) . 16_545 no
O2 N1 3.126(6) . 5_666 no
O2 C11 3.358(9) . 16_545 no
O2 N4 2.789(6) . . no
O2 O1 2.656(6) . 5_666 no
O2 N3 2.834(6) . 16_545 no
O2 C22 3.311(8) . 16_545 no
O1 H30 2.2800 . . no
O1 H27 2.8700 . 12_565 no
O1 H29 2.7100 . . no
O2 H4 1.8500 . 5_666 no
O2 H31 2.9100 . 16_545 no
O2 H32 2.0300 . 16_545 no
O2 H58 2.5400 . 16_545 no
N1 N2 2.532(6) . . no
N1 C2 2.323(7) . . no
N1 O2 3.126(6) . 5_666 no
N1 N2 3.028(6) . 5_666 no
N2 N1 2.532(6) . . no
N2 N1 3.028(6) . 5_666 no
N2 C1 2.350(7) . . no
N2 O1 3.162(6) . 5_666 no
N3 O2 2.834(6) . 6_555 no
N3 N4 2.847(8) . . no
N3 C21 3.300(9) . . no
N3 O1 2.857(7) . . no
N4 O2 2.789(6) . . no
N4 N4 3.286(8) . 16_545 no
N4 N4 3.286(8) . 6_555 no
N4 N3 2.847(8) . . no
N1 H30 2.8600 . . no
N2 H59 2.8700 . 6_555 no
N2 H4 2.4800 . 5_666 no
N3 H60 2.7700 . . no
N3 H26 2.7300 . . no
N4 H32 2.4400 . . no
N4 H59 2.9200 . 6_555 no
N4 H62 2.7600 . 6_555 no
N4 H62 2.7500 . 16_545 no
C2 C22 3.536(9) . 6_555 no
C11 O1 2.825(9) . . no
C11 O2 3.358(9) . 6_555 no
C12 O1 3.230(14) . . no
C18 C28 3.58(4) . 5_665 no
C21 N3 3.300(9) . . no
C21 O2 3.323(8) . 6_555 no
C22 C2 3.536(9) . 16_545 no
C22 O2 3.311(8) . 6_555 no
C24 Pd1 3.841(10) . 4_454 no
C24 Pd1 3.841(10) . 16_545 no
C28 C18 3.58(4) . 5_665 no
C1 H29 3.0300 . . no
C1 H59 3.0000 . 6_555 no
C1 H60 2.9700 . . no
C2 H59 2.6100 . 6_555 no
C12 H143 3.0200 . 13_665 no
C18 H45 2.9200 . 5_665 no
C21 H32 2.8000 . . no
C23 H142 3.1000 . 14_465 no
C24 H54 3.0300 . 11_655 no
C25 H142 3.0700 . 14_465 no
C28 H23 3.0500 . 4_454 no
C28 H141 2.5800 . 5_665 no
H4 O2 1.8500 . 5_666 no
H4 N2 2.4800 . 5_666 no
H19 H22 2.6000 . . no
H20 H143 2.5800 . . no
H21 H142 2.5600 . . no
H21 H49 2.4500 . 8_655 no
H22 H19 2.6000 . . no
H22 H27 2.5700 . . no
H22 H30 2.4600 . 10_644 no
H23 H26 2.5500 . . no
H23 C28 3.0500 . 2_555 no
H23 H46 2.4800 . 2_555 no
H23 H141 2.4700 . 14_465 no
H24 H28 2.4400 . . no
H25 H29 2.4900 . . no
H26 N3 2.7300 . . no
H26 H23 2.5500 . . no
H26 H46 2.5800 . 2_555 no
H27 H22 2.5700 . . no
H27 H31 2.3700 . . no
H27 O1 2.8700 . 10_644 no
H28 H24 2.4400 . . no
H28 H143 2.2800 . 13_665 no
H29 O1 2.7100 . . no
H29 C1 3.0300 . . no
H29 H25 2.4900 . . no
H30 O1 2.2800 . . no
H30 N1 2.8600 . . no
H30 H22 2.4600 . 12_565 no
H31 H27 2.3700 . . no
H31 O2 2.9100 . 6_555 no
H31 H53 2.4200 . 7_555 no
H32 N4 2.4400 . . no
H32 C21 2.8000 . . no
H32 H60 2.3100 . . no
H32 O2 2.0300 . 6_555 no
H45 C18 2.9200 . 5_665 no
H45 H141 2.0200 . 5_665 no
H46 H50 2.5500 . . no
H46 H23 2.4800 . 4_454 no
H46 H26 2.5800 . 4_454 no
H46 H141 2.4800 . 5_665 no
H47 H51 2.2500 . . no
H47 H47 2.2500 . 11_655 no
H48 H61 2.5900 . 4_454 no
H49 H52 2.3600 . . no
H49 H21 2.4500 . 14_465 no
H50 H46 2.5500 . . no
H51 H47 2.2500 . . no
H51 H54 2.5000 . . no
H51 H51 2.4600 . 11_655 no
H52 H49 2.3600 . . no
H52 H56 2.5400 . . no
H52 H142 2.2200 . 14_465 no
H53 H57 2.5900 . . no
H53 H31 2.4200 . 7_455 no
H54 H51 2.5000 . . no
H54 H58 2.5400 . . no
H54 C24 3.0300 . 11_655 no
H54 H54 2.2300 . 11_655 no
H55 H59 2.5600 . . no
H55 Pd1 2.9500 . 4_454 no
H55 Pd1 2.9500 . 16_545 no
H56 H52 2.5400 . . no
H56 H142 2.2600 . 14_465 no
H57 H53 2.5900 . . no
H57 H61 2.4700 . . no
H58 H54 2.5400 . . no
H58 O2 2.5400 . 6_555 no
H59 H55 2.5600 . . no
H59 H62 2.4300 . . no
H59 N2 2.8700 . 16_545 no
H59 N4 2.9200 . 16_545 no
H59 C1 3.0000 . 16_545 no
H59 C2 2.6100 . 16_545 no
H60 N3 2.7700 . . no
H60 C1 2.9700 . . no
H60 H32 2.3100 . . no
H61 H57 2.4700 . . no
H61 H48 2.5900 . 2_555 no
H62 H59 2.4300 . . no
H62 N4 2.7500 . 6_555 no
H62 H62 2.0900 . 6_555 no
H62 N4 2.7600 . 16_545 no
H62 H62 2.0900 . 16_545 no
H141 C28 2.5800 . 5_665 no
H141 H45 2.0200 . 5_665 no
H141 H46 2.4800 . 5_665 no
H141 H23 2.4700 . 8_655 no
H142 H21 2.5600 . . no
H142 C23 3.1000 . 8_655 no
H142 C25 3.0700 . 8_655 no
H142 H52 2.2200 . 8_655 no
H142 H56 2.2600 . 8_655 no
H143 H20 2.5800 . . no
H143 C12 3.0200 . 13_665 no
H143 H28 2.2800 . 13_665 no

loop_
_geom_hbond_atom_site_label_D
_geom_hbond_atom_site_label_H
_geom_hbond_atom_site_label_A
_geom_hbond_distance_DH
_geom_hbond_distance_HA
_geom_hbond_distance_DA
_geom_hbond_angle_DHA
_geom_hbond_site_symmetry_A
_geom_hbond_publ_flag
O1 H4 O2 0.8100 1.8500 2.656(6) 171.00 5_666 yes
N3 H32 O2 0.8600 2.0300 2.834(6) 154.00 6_555 yes
C11 H30 O1 0.9700 2.2800 2.825(9) 115.00 . yes
C22 H58 O2 0.9700 2.5400 3.311(8) 137.00 6_555 yes

loop_
_geom_torsion_atom_site_label_1
_geom_torsion_atom_site_label_2
_geom_torsion_atom_site_label_3
_geom_torsion_atom_site_label_4
_geom_torsion
_geom_torsion_site_symmetry_1
_geom_torsion_site_symmetry_2
_geom_torsion_site_symmetry_3
_geom_torsion_site_symmetry_4
_geom_torsion_publ_flag
N2 Pd1 N1 O1 -174.0(4) . . . . no
N2 Pd1 N1 C1 -7.5(4) . . . . no
N2 Pd1 N1 O1 6.0(4) 5_666 . . . no
N2 Pd1 N1 C1 172.5(4) 5_666 . . . no
N1 Pd1 N2 O2 -178.4(4) . . . . no
N1 Pd1 N2 C2 3.5(4) . . . . no
N1 Pd1 N2 O2 1.6(4) 5_666 . . . no
N1 Pd1 N2 C2 -176.5(4) 5_666 . . . no
Pd1 N1 C1 N3 -167.8(5) . . . . no
Pd1 N1 C1 C2 9.5(6) . . . . no
O1 N1 C1 N3 -0.9(9) . . . . no
O1 N1 C1 C2 176.4(5) . . . . no
Pd1 N2 C2 N4 175.3(4) . . . . no
Pd1 N2 C2 C1 0.5(6) . . . . no
O2 N2 C2 N4 -2.8(8) . . . . no
O2 N2 C2 C1 -177.7(4) . . . . no
C11 N3 C1 N1 -2.4(10) . . . . no
C11 N3 C1 C2 -179.5(6) . . . . no
C1 N3 C11 C12 -84.8(10) . . . . no
C21 N4 C2 N2 109.2(6) . . . . no
C21 N4 C2 C1 -76.4(7) . . . . no
C2 N4 C21 C22 178.1(5) . . . . no
N1 C1 C2 N2 -6.5(7) . . . . no
N1 C1 C2 N4 178.6(5) . . . . no
N3 C1 C2 N2 171.1(5) . . . . no
N3 C1 C2 N4 -3.8(8) . . . . no
N3 C11 C12 C13 -63.7(13) . . . . no
C11 C12 C13 C14 -173.3(12) . . . . no
C12 C13 C14 C15 -176.7(14) . . . . no
C13 C14 C15 C16 -175.6(16) . . . . no
C14 C15 C16 C17 -174(2) . . . . no
C15 C16 C17 C18 -162(2) . . . . no
N4 C21 C22 C23 170.9(6) . . . . no
C21 C22 C23 C24 -178.5(8) . . . . no
C22 C23 C24 C25 -179.0(11) . . . . no
C23 C24 C25 C26 178.4(11) . . . . no
C24 C25 C26 C27 -169.7(13) . . . . no
C25 C26 C27 C28 167.0(17) . . . . no
